data_7058113
loop_
_publ_author_name
'Albertin, Gabriele'
'Antoniutti, Stefano'
'Castro, Jes\'us'
'Gasparetto, Giulia'

_publ_section_title
;
 Pentamethylcyclopentadienyl half-sandwich hydrazine complexes of
 ruthenium: preparation and reactivity
;
_journal_issue 6
_journal_name_full 'New Journal of Chemistry'
_journal_page_first 2676
_journal_paper_doi 10.1039/C8NJ06019C
_journal_volume 43
_journal_year 2019
_chemical_formula_moiety 'C22 H49 N2 O6 P2 Ru, C24 H20 B'
_chemical_formula_sum 'C46 H69 B N2 O6 P2 Ru'
_chemical_formula_weight 919.85
_space_group_crystal_system triclinic
_space_group_IT_number 2
_space_group_name_Hall '-P 1'
_space_group_name_H-M_alt 'P -1'
_symmetry_space_group_name_Hall '-P 1'
_symmetry_space_group_name_H-M 'P -1'
_atom_sites_solution_hydrogens mixed
_audit_creation_method SHELXL-2014/7
_audit_update_record
;
2018-07-05 deposited with the CCDC.
2019-01-14 downloaded from the CCDC.
;
_cell_angle_alpha 81.486(3)
_cell_angle_beta 86.768(3)
_cell_angle_gamma 88.953(3)
_cell_formula_units_Z 2
_cell_length_a 11.7113(11)
_cell_length_b 13.0264(12)
_cell_length_c 15.7516(15)
_cell_measurement_reflns_used 9270
_cell_measurement_temperature 100(2)
_cell_measurement_theta_max 28.34
_cell_measurement_theta_min 2.36
_cell_volume 2372.6(4)
_computing_cell_refinement 'Bruker SAINT'
_computing_data_collection 'Bruker APEX3'
_computing_data_reduction 'Bruker SAINT'
_computing_molecular_graphics 'ORTEP3 for Windows (Farrugia, 1997)'
_computing_structure_refinement 'SHELXL-2014/7 (Sheldrick, 2014)'
_computing_structure_solution 'SHELXT-2014/4 (Sheldrick, 2014)'
_diffrn_ambient_temperature 100(2)
_diffrn_measured_fraction_theta_full 0.999
_diffrn_measured_fraction_theta_max 0.998
_diffrn_measurement_device_type 'Bruker D8 Venture Photon 100 CMOS'
_diffrn_measurement_method '\f and \w scans'
_diffrn_radiation_monochromator 'Incoatec HeliosTM multilayer optics'
_diffrn_radiation_source 'Incoatec high brillance I\muS microsource'
_diffrn_radiation_type MoK\a
_diffrn_radiation_wavelength 0.71073
_diffrn_reflns_av_R_equivalents 0.0391
_diffrn_reflns_av_unetI/netI 0.0206
_diffrn_reflns_Laue_measured_fraction_full 0.999
_diffrn_reflns_Laue_measured_fraction_max 0.998
_diffrn_reflns_limit_h_max 15
_diffrn_reflns_limit_h_min -15
_diffrn_reflns_limit_k_max 17
_diffrn_reflns_limit_k_min -17
_diffrn_reflns_limit_l_max 20
_diffrn_reflns_limit_l_min -21
_diffrn_reflns_number 109722
_diffrn_reflns_point_group_measured_fraction_full 0.999
_diffrn_reflns_point_group_measured_fraction_max 0.998
_diffrn_reflns_theta_full 25.242
_diffrn_reflns_theta_max 28.351
_diffrn_reflns_theta_min 2.364
_exptl_absorpt_coefficient_mu 0.444
_exptl_absorpt_correction_T_max 0.7457
_exptl_absorpt_correction_T_min 0.6504
_exptl_absorpt_correction_type multi-scan
_exptl_absorpt_process_details 'SADABS-2016/2 (Bruker AXS Inc.)'
_exptl_crystal_colour colourless
_exptl_crystal_density_diffrn 1.288
_exptl_crystal_description plate
_exptl_crystal_F_000 972
_exptl_crystal_size_max 0.708
_exptl_crystal_size_mid 0.172
_exptl_crystal_size_min 0.034
_refine_diff_density_max 1.307
_refine_diff_density_min -0.478
_refine_diff_density_rms 0.057
_refine_ls_extinction_method none
_refine_ls_goodness_of_fit_ref 1.056
_refine_ls_hydrogen_treatment mixed
_refine_ls_matrix_type full
_refine_ls_number_parameters 550
_refine_ls_number_reflns 11845
_refine_ls_number_restraints 0
_refine_ls_restrained_S_all 1.056
_refine_ls_R_factor_all 0.0300
_refine_ls_R_factor_gt 0.0250
_refine_ls_shift/su_max 0.003
_refine_ls_shift/su_mean 0.000
_refine_ls_structure_factor_coef Fsqd
_refine_ls_weighting_details 'w=1/[\s^2^(Fo^2^)+(0.0254P)^2^+1.6412P] where P=(Fo^2^+2Fc^2^)/3'
_refine_ls_weighting_scheme calc
_refine_ls_wR_factor_gt 0.0608
_refine_ls_wR_factor_ref 0.0630
_reflns_Friedel_coverage 0.000
_reflns_number_gt 10778
_reflns_number_total 11845
_reflns_threshold_expression 'I > 2\s(I)'
_cod_data_source_file c8nj06019c2.cif
_cod_data_source_block gg20_a
_cod_depositor_comments 'Adding full bibliography for 7058113--7058114.cif.'
_cod_database_code 7058113
_shelx_shelxl_version_number 2014/7
_shelx_space_group_comment
;
The symmetry employed for this shelxl refinement is uniquely defined
by the following loop, which should always be used as a source of
symmetry information in preference to the above space-group names.
They are only intended as comments.
;
_shelx_estimated_absorpt_t_min 0.744
_shelx_estimated_absorpt_t_max 0.985

loop_
_space_group_symop_operation_xyz
'x, y, z'
'-x, -y, -z'

loop_
_atom_site_label
_atom_site_type_symbol
_atom_site_fract_x
_atom_site_fract_y
_atom_site_fract_z
_atom_site_U_iso_or_equiv
_atom_site_adp_type
_atom_site_occupancy
_atom_site_site_symmetry_order
_atom_site_calc_flag
_atom_site_refinement_flags_posn
_atom_site_refinement_flags_adp
_atom_site_refinement_flags_occupancy
CT1 H -0.0190 0.6350 0.7420 0.000 Uiso 0 1 d . U P
Ru Ru 0.13347(2) 0.67821(2) 0.72743(2) 0.01181(3) Uani 1 1 d . . .
N1 N 0.27685(12) 0.57340(11) 0.74949(9) 0.0224(3) Uani 1 1 d . . .
H1A H 0.261(2) 0.5198(19) 0.7268(15) 0.044(6) Uiso 1 1 d . . .
H1B H 0.338(2) 0.6013(19) 0.7222(16) 0.049(7) Uiso 1 1 d . . .
N2 N 0.30454(14) 0.53725(13) 0.83753(11) 0.0340(3) Uani 1 1 d . . .
H2A H 0.330(2) 0.595(2) 0.8558(16) 0.052(7) Uiso 1 1 d . . .
H2B H 0.369(2) 0.495(2) 0.8357(17) 0.061(8) Uiso 1 1 d . . .
C1 C 0.01054(12) 0.54575(11) 0.76392(10) 0.0207(3) Uani 1 1 d . . .
C2 C -0.00750(12) 0.59207(11) 0.67794(10) 0.0181(3) Uani 1 1 d . . .
C3 C -0.04204(11) 0.69863(11) 0.68075(9) 0.0162(3) Uani 1 1 d . . .
C4 C -0.04455(12) 0.71615(11) 0.76804(9) 0.0169(3) Uani 1 1 d . . .
C5 C -0.01126(12) 0.62118(12) 0.81995(9) 0.0196(3) Uani 1 1 d . . .
C6 C 0.04281(15) 0.43402(13) 0.79204(14) 0.0342(4) Uani 1 1 d . . .
H6A H -0.0267 0.3928 0.8060 0.051 Uiso 1 1 calc R U .
H6B H 0.0881 0.4289 0.8430 0.051 Uiso 1 1 calc R U .
H6C H 0.0880 0.4077 0.7455 0.051 Uiso 1 1 calc R U .
C7 C -0.00854(13) 0.53721(13) 0.60087(11) 0.0262(3) Uani 1 1 d . . .
H7A H 0.0469 0.4797 0.6066 0.039 Uiso 1 1 calc R U .
H7B H 0.0120 0.5860 0.5489 0.039 Uiso 1 1 calc R U .
H7C H -0.0852 0.5101 0.5966 0.039 Uiso 1 1 calc R U .
C8 C -0.08791(13) 0.77047(13) 0.60692(10) 0.0228(3) Uani 1 1 d . . .
H8A H -0.1679 0.7536 0.6005 0.034 Uiso 1 1 calc R U .
H8B H -0.0426 0.7625 0.5540 0.034 Uiso 1 1 calc R U .
H8C H -0.0833 0.8423 0.6180 0.034 Uiso 1 1 calc R U .
C9 C -0.08948(13) 0.81233(13) 0.80115(11) 0.0249(3) Uani 1 1 d . . .
H9A H -0.0740 0.8729 0.7574 0.037 Uiso 1 1 calc R U .
H9B H -0.0516 0.8206 0.8536 0.037 Uiso 1 1 calc R U .
H9C H -0.1721 0.8062 0.8140 0.037 Uiso 1 1 calc R U .
C10 C -0.01506(14) 0.60088(16) 0.91626(10) 0.0319(4) Uani 1 1 d . . .
H10A H -0.0903 0.5738 0.9381 0.048 Uiso 1 1 calc R U .
H10B H -0.0016 0.6657 0.9386 0.048 Uiso 1 1 calc R U .
H10C H 0.0443 0.5499 0.9351 0.048 Uiso 1 1 calc R U .
P1 P 0.21144(3) 0.79496(3) 0.79694(2) 0.01477(7) Uani 1 1 d . . .
O11 O 0.34801(9) 0.78423(8) 0.79506(7) 0.0212(2) Uani 1 1 d . . .
O12 O 0.17816(10) 0.91178(8) 0.76126(7) 0.0213(2) Uani 1 1 d . . .
O13 O 0.17571(9) 0.79841(8) 0.89696(6) 0.0211(2) Uani 1 1 d . . .
C11 C 0.42466(14) 0.85366(13) 0.82897(11) 0.0256(3) Uani 1 1 d . . .
H11A H 0.3873 0.8793 0.8799 0.031 Uiso 1 1 calc R U .
H11B H 0.4436 0.9141 0.7848 0.031 Uiso 1 1 calc R U .
C12 C 0.53175(15) 0.79348(16) 0.85359(13) 0.0361(4) Uani 1 1 d . . .
H12A H 0.5123 0.7348 0.8983 0.054 Uiso 1 1 calc R U .
H12B H 0.5853 0.8389 0.8755 0.054 Uiso 1 1 calc R U .
H12C H 0.5674 0.7675 0.8030 0.054 Uiso 1 1 calc R U .
C13 C 0.18984(16) 1.00218(12) 0.80496(11) 0.0275(3) Uani 1 1 d . . .
H13A H 0.2584 1.0420 0.7810 0.033 Uiso 1 1 calc R U .
H13B H 0.1985 0.9796 0.8671 0.033 Uiso 1 1 calc R U .
C14 C 0.08415(17) 1.06905(14) 0.79176(14) 0.0376(4) Uani 1 1 d . . .
H14A H 0.0738 1.0876 0.7301 0.056 Uiso 1 1 calc R U .
H14B H 0.0926 1.1323 0.8175 0.056 Uiso 1 1 calc R U .
H14C H 0.0173 1.0307 0.8191 0.056 Uiso 1 1 calc R U .
C15 C 0.22169(14) 0.72776(14) 0.96700(10) 0.0269(3) Uani 1 1 d . . .
H15A H 0.3061 0.7324 0.9648 0.032 Uiso 1 1 calc R U .
H15B H 0.2008 0.6554 0.9629 0.032 Uiso 1 1 calc R U .
C16 C 0.17099(18) 0.75927(18) 1.04960(11) 0.0399(5) Uani 1 1 d . . .
H16A H 0.1890 0.8320 1.0515 0.060 Uiso 1 1 calc R U .
H16B H 0.2032 0.7153 1.0986 0.060 Uiso 1 1 calc R U .
H16C H 0.0878 0.7509 1.0524 0.060 Uiso 1 1 calc R U .
P2 P 0.22849(3) 0.74587(3) 0.60492(2) 0.01407(7) Uani 1 1 d . . .
O21 O 0.16670(9) 0.71986(9) 0.52249(6) 0.0213(2) Uani 1 1 d . . .
O22 O 0.35614(9) 0.70181(8) 0.59833(7) 0.0215(2) Uani 1 1 d . . .
O23 O 0.25669(9) 0.86739(8) 0.57934(6) 0.0186(2) Uani 1 1 d . . .
C21 C 0.21451(14) 0.74509(14) 0.43478(9) 0.0246(3) Uani 1 1 d . . .
H21A H 0.2685 0.6898 0.4209 0.030 Uiso 1 1 calc R U .
H21B H 0.2564 0.8114 0.4279 0.030 Uiso 1 1 calc R U .
C22 C 0.11681(15) 0.75421(15) 0.37585(10) 0.0302(4) Uani 1 1 d . . .
H22A H 0.0721 0.6903 0.3867 0.045 Uiso 1 1 calc R U .
H22B H 0.1470 0.7651 0.3159 0.045 Uiso 1 1 calc R U .
H22C H 0.0677 0.8132 0.3866 0.045 Uiso 1 1 calc R U .
C23 C 0.45308(13) 0.74578(13) 0.54363(11) 0.0259(3) Uani 1 1 d . . .
H23A H 0.4384 0.8201 0.5230 0.031 Uiso 1 1 calc R U .
H23B H 0.4647 0.7091 0.4931 0.031 Uiso 1 1 calc R U .
C24 C 0.55696(15) 0.73395(17) 0.59526(13) 0.0397(4) Uani 1 1 d . . .
H24A H 0.5465 0.7739 0.6432 0.059 Uiso 1 1 calc R U .
H24B H 0.6239 0.7597 0.5587 0.059 Uiso 1 1 calc R U .
H24C H 0.5686 0.6605 0.6178 0.059 Uiso 1 1 calc R U .
C25 C 0.16519(14) 0.94246(12) 0.56477(10) 0.0240(3) Uani 1 1 d . . .
H25A H 0.1060 0.9313 0.6125 0.029 Uiso 1 1 calc R U .
H25B H 0.1292 0.9360 0.5105 0.029 Uiso 1 1 calc R U .
C26 C 0.21723(18) 1.04838(13) 0.55971(12) 0.0338(4) Uani 1 1 d . . .
H26A H 0.2545 1.0531 0.6132 0.051 Uiso 1 1 calc R U .
H26B H 0.1571 1.1017 0.5515 0.051 Uiso 1 1 calc R U .
H26C H 0.2740 1.0593 0.5112 0.051 Uiso 1 1 calc R U .
B B 0.47468(13) 0.26052(12) 0.77916(10) 0.0157(3) Uani 1 1 d . . .
C11B C 0.55910(12) 0.34496(11) 0.81168(9) 0.0182(3) Uani 1 1 d . . .
C12B C 0.65251(13) 0.38803(13) 0.75887(11) 0.0249(3) Uani 1 1 d . . .
H12D H 0.6719 0.3606 0.7073 0.030 Uiso 1 1 calc R U .
C13B C 0.71761(14) 0.46855(15) 0.77851(12) 0.0327(4) Uani 1 1 d . . .
H13C H 0.7782 0.4964 0.7398 0.039 Uiso 1 1 calc R U .
C14B C 0.69412(15) 0.50844(15) 0.85481(13) 0.0347(4) Uani 1 1 d . . .
H14D H 0.7369 0.5647 0.8681 0.042 Uiso 1 1 calc R U .
C15B C 0.60727(14) 0.46470(14) 0.91106(12) 0.0297(4) Uani 1 1 d . . .
H15C H 0.5925 0.4890 0.9646 0.036 Uiso 1 1 calc R U .
C16B C 0.54114(13) 0.38500(12) 0.88958(10) 0.0213(3) Uani 1 1 d . . .
H16D H 0.4817 0.3567 0.9292 0.026 Uiso 1 1 calc R U .
C21B C 0.39206(12) 0.20531(11) 0.86060(9) 0.0166(3) Uani 1 1 d . . .
C22B C 0.41659(13) 0.10820(11) 0.90785(9) 0.0188(3) Uani 1 1 d . . .
H22D H 0.4832 0.0717 0.8913 0.023 Uiso 1 1 calc R U .
C23B C 0.34763(14) 0.06283(12) 0.97802(10) 0.0231(3) Uani 1 1 d . . .
H23C H 0.3680 -0.0030 1.0082 0.028 Uiso 1 1 calc R U .
C24B C 0.24985(14) 0.11339(13) 1.00378(10) 0.0259(3) Uani 1 1 d . . .
H24D H 0.2020 0.0825 1.0510 0.031 Uiso 1 1 calc R U .
C25B C 0.22274(14) 0.21020(14) 0.95935(11) 0.0284(3) Uani 1 1 d . . .
H25C H 0.1563 0.2463 0.9767 0.034 Uiso 1 1 calc R U .
C26B C 0.29246(13) 0.25462(12) 0.88953(11) 0.0241(3) Uani 1 1 d . . .
H26D H 0.2720 0.3209 0.8603 0.029 Uiso 1 1 calc R U .
C31B C 0.39713(12) 0.32039(11) 0.70154(9) 0.0166(3) Uani 1 1 d . . .
C32B C 0.43274(13) 0.40891(11) 0.64478(10) 0.0209(3) Uani 1 1 d . . .
H32B H 0.5018 0.4413 0.6547 0.025 Uiso 1 1 calc R U .
C33B C 0.37122(15) 0.45153(13) 0.57439(10) 0.0265(3) Uani 1 1 d . . .
H33B H 0.3990 0.5114 0.5378 0.032 Uiso 1 1 calc R U .
C34B C 0.27028(15) 0.40717(14) 0.55766(11) 0.0289(4) Uani 1 1 d . . .
H34B H 0.2288 0.4354 0.5094 0.035 Uiso 1 1 calc R U .
C35B C 0.23065(14) 0.32079(14) 0.61258(12) 0.0290(4) Uani 1 1 d . . .
H35B H 0.1610 0.2896 0.6024 0.035 Uiso 1 1 calc R U .
C36B C 0.29281(13) 0.27929(12) 0.68298(11) 0.0236(3) Uani 1 1 d . . .
H36B H 0.2632 0.2205 0.7201 0.028 Uiso 1 1 calc R U .
C41B C 0.55069(12) 0.16839(11) 0.73975(9) 0.0171(3) Uani 1 1 d . . .
C42B C 0.51507(13) 0.11792(11) 0.67309(9) 0.0191(3) Uani 1 1 d . . .
H42B H 0.4478 0.1422 0.6452 0.023 Uiso 1 1 calc R U .
C43B C 0.57444(15) 0.03350(12) 0.64614(10) 0.0251(3) Uani 1 1 d . . .
H43B H 0.5470 0.0014 0.6010 0.030 Uiso 1 1 calc R U .
C44B C 0.67345(15) -0.00363(13) 0.68510(11) 0.0280(3) Uani 1 1 d . . .
H44B H 0.7141 -0.0611 0.6671 0.034 Uiso 1 1 calc R U .
C45B C 0.71205(14) 0.04462(13) 0.75083(11) 0.0275(3) Uani 1 1 d . . .
H45B H 0.7796 0.0201 0.7782 0.033 Uiso 1 1 calc R U .
C46B C 0.65186(13) 0.12907(12) 0.77685(10) 0.0228(3) Uani 1 1 d . . .
H46B H 0.6805 0.1613 0.8215 0.027 Uiso 1 1 calc R U .

loop_
_atom_site_aniso_label
_atom_site_aniso_U_11
_atom_site_aniso_U_22
_atom_site_aniso_U_33
_atom_site_aniso_U_23
_atom_site_aniso_U_13
_atom_site_aniso_U_12
Ru 0.01093(5) 0.01198(5) 0.01203(5) -0.00040(4) -0.00028(4) 0.00093(4)
N1 0.0181(6) 0.0212(7) 0.0251(7) 0.0045(5) 0.0017(5) 0.0058(5)
N2 0.0381(9) 0.0280(8) 0.0355(8) -0.0003(6) -0.0149(7) 0.0126(7)
C1 0.0126(6) 0.0178(7) 0.0297(8) 0.0027(6) -0.0003(6) -0.0034(5)
C2 0.0123(6) 0.0192(7) 0.0236(7) -0.0056(6) -0.0015(5) -0.0011(5)
C3 0.0111(6) 0.0195(7) 0.0177(7) -0.0018(5) -0.0010(5) 0.0003(5)
C4 0.0125(6) 0.0212(7) 0.0167(7) -0.0024(5) 0.0005(5) 0.0013(5)
C5 0.0129(6) 0.0256(7) 0.0182(7) 0.0031(6) 0.0015(5) -0.0018(5)
C6 0.0243(8) 0.0181(8) 0.0559(12) 0.0083(7) -0.0023(8) -0.0019(6)
C7 0.0200(7) 0.0288(8) 0.0335(9) -0.0165(7) -0.0014(6) -0.0027(6)
C8 0.0174(7) 0.0294(8) 0.0205(7) 0.0009(6) -0.0051(6) 0.0039(6)
C9 0.0197(7) 0.0299(8) 0.0266(8) -0.0106(7) 0.0005(6) 0.0068(6)
C10 0.0202(8) 0.0530(11) 0.0177(7) 0.0102(7) 0.0016(6) -0.0043(7)
P1 0.01612(16) 0.01588(17) 0.01213(16) -0.00079(13) -0.00273(13) 0.00017(13)
O11 0.0163(5) 0.0251(5) 0.0238(5) -0.0074(4) -0.0036(4) -0.0026(4)
O12 0.0340(6) 0.0147(5) 0.0160(5) -0.0034(4) -0.0077(4) 0.0020(4)
O13 0.0248(5) 0.0265(6) 0.0117(5) -0.0013(4) -0.0037(4) 0.0031(4)
C11 0.0225(8) 0.0295(8) 0.0264(8) -0.0078(6) -0.0040(6) -0.0089(6)
C12 0.0231(8) 0.0511(12) 0.0366(10) -0.0107(9) -0.0105(7) -0.0045(8)
C13 0.0417(10) 0.0174(7) 0.0257(8) -0.0077(6) -0.0108(7) 0.0003(7)
C14 0.0378(10) 0.0260(9) 0.0523(12) -0.0176(8) -0.0013(9) 0.0018(7)
C15 0.0258(8) 0.0366(9) 0.0160(7) 0.0066(6) -0.0070(6) -0.0022(7)
C16 0.0413(11) 0.0620(13) 0.0147(8) 0.0014(8) -0.0044(7) -0.0054(9)
P2 0.01428(16) 0.01403(16) 0.01357(16) -0.00160(13) 0.00107(12) -0.00051(12)
O21 0.0230(5) 0.0280(6) 0.0132(5) -0.0048(4) 0.0023(4) -0.0065(4)
O22 0.0155(5) 0.0207(5) 0.0257(5) 0.0022(4) 0.0068(4) 0.0012(4)
O23 0.0225(5) 0.0139(5) 0.0183(5) 0.0005(4) -0.0001(4) -0.0005(4)
C21 0.0242(8) 0.0367(9) 0.0132(7) -0.0061(6) 0.0037(6) -0.0028(6)
C22 0.0286(8) 0.0431(10) 0.0186(7) -0.0025(7) -0.0022(6) -0.0068(7)
C23 0.0186(7) 0.0294(8) 0.0273(8) 0.0001(6) 0.0085(6) -0.0026(6)
C24 0.0228(8) 0.0536(12) 0.0424(11) -0.0065(9) 0.0016(8) -0.0079(8)
C25 0.0332(8) 0.0197(7) 0.0190(7) -0.0010(6) -0.0074(6) 0.0072(6)
C26 0.0557(12) 0.0167(8) 0.0274(9) 0.0015(6) -0.0019(8) 0.0029(7)
B 0.0135(7) 0.0164(7) 0.0170(7) -0.0028(6) 0.0009(6) 0.0023(6)
C11B 0.0134(6) 0.0203(7) 0.0210(7) -0.0037(6) -0.0018(5) 0.0034(5)
C12B 0.0181(7) 0.0329(9) 0.0249(8) -0.0086(7) 0.0021(6) -0.0020(6)
C13B 0.0188(8) 0.0404(10) 0.0391(10) -0.0071(8) 0.0024(7) -0.0087(7)
C14B 0.0217(8) 0.0377(10) 0.0486(11) -0.0165(8) -0.0068(7) -0.0080(7)
C15B 0.0234(8) 0.0374(9) 0.0325(9) -0.0174(7) -0.0054(7) 0.0019(7)
C16B 0.0162(7) 0.0262(8) 0.0224(7) -0.0060(6) -0.0015(5) 0.0024(6)
C21B 0.0155(6) 0.0178(7) 0.0173(7) -0.0049(5) -0.0009(5) 0.0004(5)
C22B 0.0194(7) 0.0205(7) 0.0172(7) -0.0050(5) -0.0023(5) 0.0018(5)
C23B 0.0302(8) 0.0230(7) 0.0159(7) -0.0021(6) -0.0026(6) -0.0024(6)
C24B 0.0276(8) 0.0337(9) 0.0162(7) -0.0047(6) 0.0039(6) -0.0061(7)
C25B 0.0221(8) 0.0338(9) 0.0292(8) -0.0085(7) 0.0075(6) 0.0030(7)
C26B 0.0215(7) 0.0221(7) 0.0277(8) -0.0022(6) 0.0035(6) 0.0044(6)
C31B 0.0161(6) 0.0151(6) 0.0191(7) -0.0047(5) 0.0003(5) 0.0040(5)
C32B 0.0237(7) 0.0175(7) 0.0217(7) -0.0040(6) 0.0004(6) 0.0006(6)
C33B 0.0348(9) 0.0210(7) 0.0219(8) 0.0008(6) 0.0016(6) 0.0054(6)
C34B 0.0293(8) 0.0327(9) 0.0239(8) -0.0016(7) -0.0066(6) 0.0140(7)
C35B 0.0197(7) 0.0323(9) 0.0355(9) -0.0046(7) -0.0083(7) 0.0041(6)
C36B 0.0188(7) 0.0211(7) 0.0301(8) 0.0001(6) -0.0039(6) 0.0010(6)
C41B 0.0166(6) 0.0170(6) 0.0165(6) -0.0003(5) 0.0026(5) 0.0025(5)
C42B 0.0214(7) 0.0189(7) 0.0162(7) -0.0006(5) 0.0009(5) 0.0023(5)
C43B 0.0328(9) 0.0217(7) 0.0207(7) -0.0051(6) 0.0044(6) 0.0012(6)
C44B 0.0330(9) 0.0212(8) 0.0282(8) -0.0033(6) 0.0092(7) 0.0085(6)
C45B 0.0233(8) 0.0281(8) 0.0293(8) -0.0005(7) 0.0007(6) 0.0110(6)
C46B 0.0207(7) 0.0256(8) 0.0219(7) -0.0041(6) -0.0013(6) 0.0061(6)

loop_
_atom_type_symbol
_atom_type_description
_atom_type_scat_dispersion_real
_atom_type_scat_dispersion_imag
_atom_type_scat_source
C C 0.0033 0.0016 'International Tables Vol C Tables 4.2.6.8 and 6.1.1.4'
H H 0.0000 0.0000 'International Tables Vol C Tables 4.2.6.8 and 6.1.1.4'
B B 0.0013 0.0007 'International Tables Vol C Tables 4.2.6.8 and 6.1.1.4'
N N 0.0061 0.0033 'International Tables Vol C Tables 4.2.6.8 and 6.1.1.4'
O O 0.0106 0.0060 'International Tables Vol C Tables 4.2.6.8 and 6.1.1.4'
P P 0.1023 0.0942 'International Tables Vol C Tables 4.2.6.8 and 6.1.1.4'
Ru Ru -1.2594 0.8363 'International Tables Vol C Tables 4.2.6.8 and 6.1.1.4'

loop_
_geom_angle_atom_site_label_1
_geom_angle_atom_site_label_2
_geom_angle_atom_site_label_3
_geom_angle
CT1 Ru N1 123.20(4)
CT1 Ru C4 33.29(4)
N1 Ru C4 146.27(5)
CT1 Ru C3 33.16(4)
N1 Ru C3 145.81(6)
C4 Ru C3 37.49(5)
CT1 Ru C5 33.16(4)
N1 Ru C5 108.57(5)
C4 Ru C5 37.72(5)
C3 Ru C5 62.72(5)
CT1 Ru P1 125.478(11)
N1 Ru P1 91.91(4)
C4 Ru P1 94.32(4)
C3 Ru P1 121.81(4)
C5 Ru P1 101.11(4)
CT1 Ru P2 127.656(11)
N1 Ru P2 86.82(4)
C4 Ru P2 126.19(4)
C3 Ru P2 97.57(4)
C5 Ru P2 160.24(4)
P1 Ru P2 90.377(15)
CT1 Ru C2 32.95(4)
N1 Ru C2 108.15(6)
C4 Ru C2 62.71(5)
C3 Ru C2 37.71(5)
C5 Ru C2 62.33(5)
P1 Ru C2 156.96(4)
P2 Ru C2 101.68(4)
CT1 Ru C1 32.52(4)
N1 Ru C1 90.68(6)
C4 Ru C1 62.21(5)
C3 Ru C1 62.14(5)
C5 Ru C1 37.01(6)
P1 Ru C1 135.35(4)
P2 Ru C1 134.27(4)
C2 Ru C1 36.86(5)
N2 N1 Ru 118.27(10)
C2 C1 C5 109.10(13)
C2 C1 C6 125.69(15)
C5 C1 C6 125.16(15)
C2 C1 Ru 71.40(8)
C5 C1 Ru 70.74(8)
C6 C1 Ru 125.85(10)
C1 C2 C3 107.22(13)
C1 C2 C7 126.49(14)
C3 C2 C7 125.67(14)
C1 C2 Ru 71.74(8)
C3 C2 Ru 70.01(8)
C7 C2 Ru 130.47(10)
C4 C3 C2 108.09(12)
C4 C3 C8 126.17(13)
C2 C3 C8 124.82(13)
C4 C3 Ru 71.06(8)
C2 C3 Ru 72.28(8)
C8 C3 Ru 130.93(10)
C3 C4 C5 108.11(13)
C3 C4 C9 125.60(13)
C5 C4 C9 125.81(13)
C3 C4 Ru 71.45(8)
C5 C4 Ru 71.90(8)
C9 C4 Ru 128.55(10)
C1 C5 C4 107.48(13)
C1 C5 C10 125.90(15)
C4 C5 C10 126.10(15)
C1 C5 Ru 72.24(8)
C4 C5 Ru 70.38(8)
C10 C5 Ru 129.23(11)
O12 P1 O11 108.74(6)
O12 P1 O13 97.52(6)
O11 P1 O13 103.64(6)
O12 P1 Ru 113.60(4)
O11 P1 Ru 111.71(4)
O13 P1 Ru 120.24(4)
C11 O11 P1 125.19(10)
C13 O12 P1 126.55(9)
C15 O13 P1 123.55(10)
O11 C11 C12 107.98(14)
O12 C13 C14 108.31(13)
O13 C15 C16 107.13(14)
O22 P2 O21 106.91(6)
O22 P2 O23 98.04(6)
O21 P2 O23 102.69(6)
O22 P2 Ru 112.20(4)
O21 P2 Ru 111.34(4)
O23 P2 Ru 123.86(4)
C21 O21 P2 123.63(10)
C23 O22 P2 128.46(10)
C25 O23 P2 120.24(10)
O21 C21 C22 107.70(13)
O22 C23 C24 108.27(14)
O23 C25 C26 107.03(14)
C21B B C11B 109.94(12)
C21B B C41B 108.15(11)
C11B B C41B 110.69(11)
C21B B C31B 110.90(11)
C11B B C31B 109.36(11)
C41B B C31B 107.78(11)
C16B C11B C12B 114.66(14)
C16B C11B B 124.17(13)
C12B C11B B 121.05(13)
C13B C12B C11B 123.28(15)
C12B C13B C14B 120.03(16)
C15B C14B C13B 118.78(16)
C14B C15B C16B 120.43(16)
C15B C16B C11B 122.67(15)
C22B C21B C26B 114.99(13)
C22B C21B B 123.22(12)
C26B C21B B 121.75(13)
C23B C22B C21B 122.99(14)
C24B C23B C22B 120.18(15)
C23B C24B C25B 118.82(15)
C24B C25B C26B 120.37(15)
C25B C26B C21B 122.64(15)
C32B C31B C36B 114.53(13)
C32B C31B B 124.13(13)
C36B C31B B 121.11(13)
C33B C32B C31B 122.97(15)
C34B C33B C32B 120.44(15)
C33B C34B C35B 118.76(15)
C34B C35B C36B 120.18(16)
C35B C36B C31B 123.10(15)
C42B C41B C46B 115.28(13)
C42B C41B B 123.33(12)
C46B C41B B 121.17(13)
C43B C42B C41B 122.71(14)
C44B C43B C42B 120.20(15)
C43B C44B C45B 118.90(14)
C44B C45B C46B 120.19(15)
C45B C46B C41B 122.72(15)

loop_
_geom_bond_atom_site_label_1
_geom_bond_atom_site_label_2
_geom_bond_distance
Ru CT1 1.87359(19)
Ru N1 2.1553(13)
Ru C4 2.2149(14)
Ru C3 2.2201(14)
Ru C5 2.2351(14)
Ru P1 2.2366(4)
Ru P2 2.2425(4)
Ru C2 2.2504(14)
Ru C1 2.2548(14)
N1 N2 1.450(2)
C1 C2 1.424(2)
C1 C5 1.425(2)
C1 C6 1.505(2)
C2 C3 1.445(2)
C2 C7 1.498(2)
C3 C4 1.425(2)
C3 C8 1.499(2)
C4 C5 1.439(2)
C4 C9 1.502(2)
C5 C10 1.499(2)
P1 O12 1.5915(11)
P1 O11 1.6019(11)
P1 O13 1.6141(11)
O11 C11 1.4615(18)
O12 C13 1.4615(18)
O13 C15 1.4499(18)
C11 C12 1.506(2)
C13 C14 1.507(2)
C15 C16 1.509(2)
P2 O22 1.5950(11)
P2 O21 1.6029(11)
P2 O23 1.6101(10)
O21 C21 1.4543(17)
O22 C23 1.4583(17)
O23 C25 1.4422(18)
C21 C22 1.506(2)
C23 C24 1.494(2)
C25 C26 1.508(2)
B C21B 1.647(2)
B C11B 1.647(2)
B C41B 1.654(2)
B C31B 1.657(2)
C11B C16B 1.407(2)
C11B C12B 1.409(2)
C12B C13B 1.389(2)
C13B C14B 1.390(3)
C14B C15B 1.384(3)
C15B C16B 1.398(2)
C21B C22B 1.403(2)
C21B C26B 1.407(2)
C22B C23B 1.395(2)
C23B C24B 1.382(2)
C24B C25B 1.389(2)
C25B C26B 1.392(2)
C31B C32B 1.405(2)
C31B C36B 1.405(2)
C32B C33B 1.396(2)
C33B C34B 1.381(3)
C34B C35B 1.384(3)
C35B C36B 1.397(2)
C41B C42B 1.404(2)
C41B C46B 1.405(2)
C42B C43B 1.396(2)
C43B C44B 1.388(2)
C44B C45B 1.388(3)
C45B C46B 1.396(2)

loop_
_geom_hbond_atom_site_label_D
_geom_hbond_atom_site_label_H
_geom_hbond_atom_site_label_A
_geom_hbond_distance_DH
_geom_hbond_distance_HA
_geom_hbond_distance_DA
_geom_hbond_angle_DHA
N1 H1B O22 0.87(3) 2.19(2) 2.8209(17) 130(2)
N2 H2A O11 0.91(3) 2.51(3) 3.231(2) 136(2)
